data_4344001
loop_
_publ_author_name
'Hirahara, Masanari'
'Nagai, Sho'
'Takahashi, Kosuke'
'Saito, Kenji'
'Yui, Tatsuto'
'Yagi, Masayuki'

_publ_section_title
;
 New Series of Dinuclear Ruthenium(II) Complexes Synthesized Using
 Photoisomerization for Efficient Water Oxidation Catalysis.
;
_journal_issue 15
_journal_name_full 'Inorganic chemistry'
_journal_page_first 7627
_journal_page_last 7635
_journal_paper_doi 10.1021/acs.inorgchem.5b01264
_journal_volume 54
_journal_year 2015
_chemical_formula_sum 'C42 H32 Cl2 N8 O2 Ru'
_chemical_formula_weight 852.72
_space_group_crystal_system triclinic
_space_group_IT_number 2
_space_group_name_Hall '-P 1'
_space_group_name_H-M_alt 'P -1'
_symmetry_space_group_name_Hall '-P 1'
_symmetry_space_group_name_H-M 'P -1'
_atom_sites_solution_hydrogens geom
_audit_creation_method SHELXL-2014/7
_cell_angle_alpha 71.055(15)
_cell_angle_beta 74.700(18)
_cell_angle_gamma 64.550(14)
_cell_formula_units_Z 2
_cell_length_a 12.542(5)
_cell_length_b 13.661(5)
_cell_length_c 13.794(6)
_cell_measurement_temperature 298
_cell_volume 1997.0(14)
_computing_structure_refinement 'SHELXL-2014/7 (Sheldrick, 2014)'
_diffrn_ambient_temperature 298
_diffrn_measured_fraction_theta_full 0.998
_diffrn_measured_fraction_theta_max 0.994
_diffrn_radiation_type MoK\a
_diffrn_radiation_wavelength 0.71075
_diffrn_reflns_av_R_equivalents 0.0568
_diffrn_reflns_av_unetI/netI 0.0549
_diffrn_reflns_laue_measured_fraction_full 0.998
_diffrn_reflns_laue_measured_fraction_max 0.994
_diffrn_reflns_limit_h_max 16
_diffrn_reflns_limit_h_min -16
_diffrn_reflns_limit_k_max 17
_diffrn_reflns_limit_k_min -17
_diffrn_reflns_limit_l_max 17
_diffrn_reflns_limit_l_min -17
_diffrn_reflns_number 20265
_diffrn_reflns_point_group_measured_fraction_full 0.998
_diffrn_reflns_point_group_measured_fraction_max 0.994
_diffrn_reflns_theta_full 25.242
_diffrn_reflns_theta_max 27.471
_diffrn_reflns_theta_min 1.702
_exptl_absorpt_coefficient_mu 0.573
_exptl_absorpt_correction_T_max 0.929
_exptl_absorpt_correction_T_min 0.772
_exptl_absorpt_correction_type numerical
_exptl_absorpt_process_details
;
    Higashi, T. (1999). Program for Absorption Correction.
    Rigaku Corporation, Tokyo, Japan.
;
_exptl_crystal_colour green
_exptl_crystal_density_diffrn 1.418
_exptl_crystal_description block
_exptl_crystal_F_000 868
_exptl_crystal_size_max 0.75
_exptl_crystal_size_mid 0.25
_exptl_crystal_size_min 0.15
_refine_diff_density_max 1.636
_refine_diff_density_min -1.083
_refine_diff_density_rms 0.108
_refine_ls_extinction_method none
_refine_ls_goodness_of_fit_ref 0.999
_refine_ls_hydrogen_treatment constr
_refine_ls_matrix_type full
_refine_ls_number_parameters 506
_refine_ls_number_reflns 9079
_refine_ls_number_restraints 0
_refine_ls_restrained_S_all 0.999
_refine_ls_R_factor_all 0.0596
_refine_ls_R_factor_gt 0.0531
_refine_ls_shift/su_max 0.000
_refine_ls_shift/su_mean 0.000
_refine_ls_structure_factor_coef Fsqd
_refine_ls_weighting_details 'w=1/[\s^2^(Fo^2^)+(0.1400P)^2^] where P=(Fo^2^+2Fc^2^)/3'
_refine_ls_weighting_scheme calc
_refine_ls_wR_factor_gt 0.1641
_refine_ls_wR_factor_ref 0.1770
_reflns_Friedel_coverage 0.000
_reflns_number_gt 7982
_reflns_number_total 9079
_reflns_threshold_expression 'I > 2\s(I)'
_cod_data_source_file ic5b01264_si_002.cif
_cod_data_source_block rucl
_cod_depositor_comments 'Adding full bibliography for 4343999--4344001.cif.'
_cod_original_cell_volume 1996.9(14)
_cod_database_code 4344001
_shelx_shelxl_version_number 2014/7
_shelx_space_group_comment
;
The symmetry employed for this shelxl refinement is uniquely defined
by the following loop, which should always be used as a source of
symmetry information in preference to the above space-group names.
They are only intended as comments.
;

loop_
_space_group_symop_operation_xyz
'x, y, z'
'-x, -y, -z'

loop_
_atom_site_label
_atom_site_type_symbol
_atom_site_fract_x
_atom_site_fract_y
_atom_site_fract_z
_atom_site_U_iso_or_equiv
_atom_site_adp_type
_atom_site_occupancy
_atom_site_site_symmetry_order
_atom_site_calc_flag
_atom_site_refinement_flags_posn
_atom_site_refinement_flags_adp
_atom_site_refinement_flags_occupancy
_atom_site_disorder_assembly
_atom_site_disorder_group
Ru1 Ru 0.42160(2) 0.21097(2) 0.20665(2) 0.03127(11) Uani 1 1 d . . . . .
Cl1 Cl 0.61374(7) 0.06326(7) 0.18640(7) 0.0468(2) Uani 1 1 d . . . . .
Cl2 Cl 0.71344(12) 0.29866(11) 0.59649(11) 0.0762(3) Uani 1 1 d . . . . .
O1 O 0.9552(12) 0.1378(15) 0.3237(10) 0.396(11) Uani 1 1 d . . . . .
O2 O 0.0421(17) 0.803(2) 0.493(2) 0.274(16) Uani 0.422(16) 1 d . . P A 1
O6 O -0.0190(13) 0.7344(14) 0.4843(10) 0.214(9) Uani 0.578(16) 1 d . . P A 2
N1 N 0.4508(2) 0.2779(2) 0.0496(2) 0.0372(5) Uani 1 1 d . . . . .
N2 N 0.3640(2) 0.1267(2) 0.1542(2) 0.0341(5) Uani 1 1 d . . . . .
N3 N 0.3721(2) 0.1102(2) 0.34497(19) 0.0370(5) Uani 1 1 d . . . . .
N4 N 0.4871(2) 0.2930(2) 0.2641(2) 0.0365(5) Uani 1 1 d . . . . .
N5 N 0.2685(2) 0.3446(2) 0.23946(19) 0.0340(5) Uani 1 1 d . . . . .
N6 N 0.1489(2) 0.3238(2) 0.1514(2) 0.0386(5) Uani 1 1 d . . . . .
N7 N 0.0406(2) 0.2967(2) 0.0588(2) 0.0452(6) Uani 1 1 d . . . . .
N8 N -0.1501(3) 0.3027(3) -0.0966(3) 0.0649(9) Uani 1 1 d . . . . .
C1 C 0.5029(3) 0.3529(3) 0.0002(3) 0.0500(8) Uani 1 1 d . . . . .
H1 H 0.5225 0.3850 0.0396 0.060 Uiso 1 1 calc R U . . .
C2 C 0.5279(4) 0.3833(4) -0.1049(3) 0.0600(10) Uani 1 1 d . . . . .
H2 H 0.5622 0.4364 -0.1362 0.072 Uiso 1 1 calc R U . . .
C3 C 0.5020(4) 0.3348(4) -0.1648(3) 0.0613(10) Uani 1 1 d . . . . .
H3 H 0.5209 0.3528 -0.2365 0.074 Uiso 1 1 calc R U . . .
C4 C 0.4473(3) 0.2589(3) -0.1159(3) 0.0507(8) Uani 1 1 d . . . . .
H4 H 0.4266 0.2273 -0.1549 0.061 Uiso 1 1 calc R U . . .
C5 C 0.4231(3) 0.2300(3) -0.0083(2) 0.0388(6) Uani 1 1 d . . . . .
C6 C 0.3747(3) 0.1428(3) 0.0514(2) 0.0394(6) Uani 1 1 d . . . . .
C7 C 0.3467(3) 0.0765(3) 0.0118(3) 0.0480(8) Uani 1 1 d . . . . .
H7 H 0.3514 0.0886 -0.0593 0.058 Uiso 1 1 calc R U . . .
C8 C 0.3117(4) -0.0081(3) 0.0804(3) 0.0543(9) Uani 1 1 d . . . . .
H8 H 0.2933 -0.0534 0.0551 0.065 Uiso 1 1 calc R U . . .
C9 C 0.3040(3) -0.0255(3) 0.1865(3) 0.0511(8) Uani 1 1 d . . . . .
H9 H 0.2812 -0.0824 0.2326 0.061 Uiso 1 1 calc R U . . .
C10 C 0.3314(3) 0.0445(3) 0.2225(3) 0.0404(7) Uani 1 1 d . . . . .
C11 C 0.3325(3) 0.0371(3) 0.3317(3) 0.0411(7) Uani 1 1 d . . . . .
C12 C 0.2954(4) -0.0363(3) 0.4153(3) 0.0550(9) Uani 1 1 d . . . . .
H12 H 0.2700 -0.0864 0.4049 0.066 Uiso 1 1 calc R U . . .
C13 C 0.2967(4) -0.0339(4) 0.5138(3) 0.0667(11) Uani 1 1 d . . . . .
H13 H 0.2712 -0.0821 0.5707 0.080 Uiso 1 1 calc R U . . .
C14 C 0.3355(4) 0.0395(4) 0.5286(3) 0.0609(10) Uani 1 1 d . . . . .
H14 H 0.3368 0.0415 0.5950 0.073 Uiso 1 1 calc R U . . .
C15 C 0.3728(3) 0.1104(3) 0.4424(3) 0.0484(8) Uani 1 1 d . . . . .
H15 H 0.3994 0.1600 0.4521 0.058 Uiso 1 1 calc R U . . .
C16 C 0.6038(3) 0.2689(3) 0.2642(3) 0.0475(7) Uani 1 1 d . . . . .
H16 H 0.6621 0.2170 0.2289 0.057 Uiso 1 1 calc R U . . .
C17 C 0.6377(4) 0.3202(3) 0.3161(3) 0.0566(9) Uani 1 1 d . . . . .
H17 H 0.7181 0.3022 0.3162 0.068 Uiso 1 1 calc R U . . .
C18 C 0.5515(4) 0.3980(4) 0.3674(3) 0.0566(9) Uani 1 1 d . . . . .
H18 H 0.5732 0.4305 0.4048 0.068 Uiso 1 1 calc R U . . .
C19 C 0.4335(3) 0.4271(3) 0.3629(3) 0.0481(8) Uani 1 1 d . . . . .
H19 H 0.3746 0.4822 0.3943 0.058 Uiso 1 1 calc R U . . .
C20 C 0.4030(3) 0.3733(2) 0.3108(2) 0.0357(6) Uani 1 1 d . . . . .
C21 C 0.2806(3) 0.3999(3) 0.2986(2) 0.0398(6) Uani 1 1 d . . . . .
C22 C 0.1830(3) 0.4792(3) 0.3459(3) 0.0526(9) Uani 1 1 d . . . . .
H22 H 0.1954 0.5119 0.3892 0.063 Uiso 1 1 calc R U . . .
C23 C 0.0710(3) 0.5073(3) 0.3276(3) 0.0502(8) Uani 1 1 d . . . . .
H23 H 0.0057 0.5570 0.3606 0.060 Uiso 1 1 calc R U . . .
C24 C 0.0544(3) 0.4594(3) 0.2566(3) 0.0398(6) Uani 1 1 d . . . . .
C25 C -0.0572(3) 0.4910(3) 0.2274(3) 0.0406(7) Uani 1 1 d . . . . .
C26 C -0.0639(3) 0.4405(3) 0.1576(3) 0.0403(6) Uani 1 1 d . . . . .
C27 C -0.1688(3) 0.4688(3) 0.1167(3) 0.0525(9) Uani 1 1 d . . . . .
H27 H -0.2387 0.5259 0.1352 0.063 Uiso 1 1 calc R U . . .
C28 C -0.1676(3) 0.4131(3) 0.0510(3) 0.0559(9) Uani 1 1 d . . . . .
H28 H -0.2355 0.4328 0.0224 0.067 Uiso 1 1 calc R U . . .
C29 C -0.0594(3) 0.3230(3) 0.0263(3) 0.0457(7) Uani 1 1 d . . . . .
C30 C 0.0417(3) 0.3547(2) 0.1237(3) 0.0389(6) Uani 1 1 d . . . . .
C31 C 0.1546(3) 0.3764(2) 0.2153(2) 0.0358(6) Uani 1 1 d . . . . .
C32 C -0.0589(3) 0.2557(3) -0.0406(3) 0.0503(8) Uani 1 1 d . . . . .
C33 C 0.0326(4) 0.1539(3) -0.0450(3) 0.0561(9) Uani 1 1 d . . . . .
H33 H 0.0927 0.1247 -0.0041 0.067 Uiso 1 1 calc R U . . .
C34 C 0.0340(5) 0.0954(4) -0.1113(4) 0.0718(12) Uani 1 1 d . . . . .
H34 H 0.0941 0.0263 -0.1159 0.086 Uiso 1 1 calc R U . . .
C35 C -0.0593(5) 0.1449(4) -0.1713(4) 0.0745(13) Uani 1 1 d . . . . .
H35 H -0.0617 0.1090 -0.2172 0.089 Uiso 1 1 calc R U . . .
C36 C -0.1476(5) 0.2473(5) -0.1617(4) 0.0798(15) Uani 1 1 d . . . . .
H36 H -0.2081 0.2792 -0.2026 0.096 Uiso 1 1 calc R U . . .
C37 C -0.1654(3) 0.5775(3) 0.2709(3) 0.0420(7) Uani 1 1 d . . . . .
C38 C -0.1757(4) 0.6870(3) 0.2467(4) 0.0616(10) Uani 1 1 d . . . . .
H38 H -0.1150 0.7080 0.2021 0.074 Uiso 1 1 calc R U . . .
C39 C -0.2743(4) 0.7656(4) 0.2875(4) 0.0684(12) Uani 1 1 d . . . . .
H39 H -0.2786 0.8386 0.2724 0.082 Uiso 1 1 calc R U . . .
C40 C -0.3661(4) 0.7375(4) 0.3501(4) 0.0684(13) Uani 1 1 d . . . . .
H40 H -0.4340 0.7915 0.3757 0.082 Uiso 1 1 calc R U . . .
C41 C -0.3575(4) 0.6285(4) 0.3750(3) 0.0660(11) Uani 1 1 d . . . . .
H41 H -0.4197 0.6090 0.4182 0.079 Uiso 1 1 calc R U . . .
C42 C -0.2567(3) 0.5470(3) 0.3365(3) 0.0505(8) Uani 1 1 d . . . . .
H42 H -0.2508 0.4732 0.3545 0.061 Uiso 1 1 calc R U . . .

loop_
_atom_site_aniso_label
_atom_site_aniso_U_11
_atom_site_aniso_U_22
_atom_site_aniso_U_33
_atom_site_aniso_U_23
_atom_site_aniso_U_13
_atom_site_aniso_U_12
Ru1 0.03345(16) 0.02897(16) 0.03130(16) -0.01054(10) -0.00713(10) -0.00796(11)
Cl1 0.0417(4) 0.0417(4) 0.0515(4) -0.0199(3) -0.0128(3) -0.0010(3)
Cl2 0.0849(8) 0.0686(7) 0.0841(8) -0.0261(6) -0.0087(6) -0.0338(6)
O1 0.338(17) 0.57(3) 0.332(16) 0.136(16) -0.176(13) -0.326(18)
O2 0.154(16) 0.36(3) 0.42(3) -0.33(3) 0.090(18) -0.103(18)
O6 0.244(15) 0.311(19) 0.166(11) -0.078(11) 0.080(10) -0.224(16)
N1 0.0342(12) 0.0363(13) 0.0359(13) -0.0077(10) -0.0071(10) -0.0083(10)
N2 0.0334(12) 0.0296(12) 0.0378(13) -0.0136(10) -0.0094(10) -0.0044(9)
N3 0.0405(13) 0.0342(12) 0.0331(12) -0.0096(10) -0.0073(10) -0.0090(10)
N4 0.0378(13) 0.0336(13) 0.0396(13) -0.0090(10) -0.0098(11) -0.0122(10)
N5 0.0378(13) 0.0301(12) 0.0357(12) -0.0133(9) -0.0052(10) -0.0107(10)
N6 0.0317(12) 0.0370(13) 0.0477(14) -0.0168(11) -0.0096(10) -0.0067(10)
N7 0.0374(14) 0.0464(15) 0.0574(17) -0.0241(13) -0.0106(12) -0.0105(12)
N8 0.0504(19) 0.083(3) 0.074(2) -0.036(2) -0.0222(17) -0.0177(17)
C1 0.059(2) 0.0442(18) 0.0462(18) -0.0044(14) -0.0075(15) -0.0234(16)
C2 0.059(2) 0.058(2) 0.052(2) 0.0001(17) -0.0041(18) -0.0232(19)
C3 0.058(2) 0.071(3) 0.0348(17) -0.0049(17) -0.0052(16) -0.0129(19)
C4 0.0503(19) 0.055(2) 0.0394(17) -0.0146(15) -0.0114(14) -0.0085(16)
C5 0.0327(14) 0.0404(16) 0.0344(14) -0.0138(12) -0.0080(11) -0.0006(12)
C6 0.0377(15) 0.0379(15) 0.0402(15) -0.0189(12) -0.0106(12) -0.0024(12)
C7 0.0495(19) 0.0490(19) 0.0508(19) -0.0253(15) -0.0164(15) -0.0086(15)
C8 0.055(2) 0.050(2) 0.072(2) -0.0325(18) -0.0162(18) -0.0152(16)
C9 0.0505(19) 0.0410(17) 0.068(2) -0.0217(16) -0.0079(17) -0.0175(15)
C10 0.0407(16) 0.0357(15) 0.0475(17) -0.0166(13) -0.0065(13) -0.0122(12)
C11 0.0412(16) 0.0340(15) 0.0461(17) -0.0110(13) -0.0054(13) -0.0118(12)
C12 0.060(2) 0.0428(18) 0.058(2) -0.0040(16) -0.0066(17) -0.0227(16)
C13 0.072(3) 0.060(2) 0.051(2) 0.0034(18) -0.0023(19) -0.025(2)
C14 0.067(2) 0.064(2) 0.0375(18) -0.0043(17) -0.0093(17) -0.016(2)
C15 0.0509(19) 0.0523(19) 0.0389(17) -0.0101(14) -0.0111(14) -0.0146(16)
C16 0.0371(16) 0.0519(19) 0.0588(19) -0.0198(16) -0.0075(14) -0.0167(14)
C17 0.052(2) 0.061(2) 0.071(3) -0.0175(19) -0.0165(18) -0.0291(18)
C18 0.060(2) 0.067(2) 0.065(2) -0.0283(19) -0.0079(18) -0.036(2)
C19 0.056(2) 0.0493(19) 0.0497(18) -0.0200(15) -0.0071(15) -0.0245(16)
C20 0.0435(16) 0.0331(14) 0.0331(13) -0.0091(11) -0.0073(12) -0.0152(12)
C21 0.0446(17) 0.0353(15) 0.0431(16) -0.0151(12) -0.0070(13) -0.0140(13)
C22 0.0504(19) 0.056(2) 0.060(2) -0.0349(18) -0.0133(16) -0.0099(16)
C23 0.0437(18) 0.0510(19) 0.061(2) -0.0362(17) -0.0039(15) -0.0081(15)
C24 0.0348(15) 0.0336(14) 0.0483(17) -0.0174(12) -0.0049(12) -0.0057(12)
C25 0.0320(14) 0.0356(15) 0.0506(17) -0.0148(13) -0.0021(13) -0.0087(12)
C26 0.0318(14) 0.0352(14) 0.0516(18) -0.0144(13) -0.0070(13) -0.0072(12)
C27 0.0362(17) 0.054(2) 0.063(2) -0.0262(17) -0.0107(15) -0.0024(15)
C28 0.0379(17) 0.065(2) 0.066(2) -0.0212(19) -0.0183(16) -0.0098(16)
C29 0.0439(17) 0.0493(18) 0.0499(18) -0.0194(15) -0.0108(14) -0.0157(14)
C30 0.0319(14) 0.0335(14) 0.0494(17) -0.0146(12) -0.0098(12) -0.0051(11)
C31 0.0357(14) 0.0302(13) 0.0396(15) -0.0117(11) -0.0054(12) -0.0084(11)
C32 0.0489(19) 0.064(2) 0.0494(18) -0.0197(16) -0.0102(15) -0.0262(17)
C33 0.056(2) 0.059(2) 0.063(2) -0.0210(18) -0.0167(18) -0.0220(18)
C34 0.084(3) 0.070(3) 0.083(3) -0.040(2) -0.002(3) -0.038(2)
C35 0.089(3) 0.078(3) 0.085(3) -0.036(3) -0.022(3) -0.040(3)
C36 0.068(3) 0.113(4) 0.082(3) -0.049(3) -0.022(2) -0.031(3)
C37 0.0359(15) 0.0365(16) 0.0471(17) -0.0155(13) -0.0045(13) -0.0049(12)
C38 0.062(2) 0.0365(17) 0.075(3) -0.0147(17) 0.002(2) -0.0152(16)
C39 0.076(3) 0.044(2) 0.071(3) -0.0286(19) -0.017(2) 0.0040(19)
C40 0.048(2) 0.083(3) 0.065(3) -0.049(2) -0.0133(19) 0.009(2)
C41 0.0419(19) 0.102(4) 0.054(2) -0.038(2) 0.0068(16) -0.021(2)
C42 0.0430(18) 0.053(2) 0.056(2) -0.0177(16) 0.0007(15) -0.0198(15)

loop_
_atom_type_symbol
_atom_type_description
_atom_type_scat_dispersion_real
_atom_type_scat_dispersion_imag
_atom_type_scat_source
C C 0.0033 0.0016 'International Tables Vol C Tables 4.2.6.8 and 6.1.1.4'
H H 0.0000 0.0000 'International Tables Vol C Tables 4.2.6.8 and 6.1.1.4'
Cl Cl 0.1484 0.1585 'International Tables Vol C Tables 4.2.6.8 and 6.1.1.4'
N N 0.0061 0.0033 'International Tables Vol C Tables 4.2.6.8 and 6.1.1.4'
O O 0.0106 0.0060 'International Tables Vol C Tables 4.2.6.8 and 6.1.1.4'
Ru Ru -1.2594 0.8363 'International Tables Vol C Tables 4.2.6.8 and 6.1.1.4'

loop_
_geom_angle_atom_site_label_1
_geom_angle_atom_site_label_2
_geom_angle_atom_site_label_3
_geom_angle
N2 Ru1 N1 79.78(11)
N2 Ru1 N4 177.63(9)
N1 Ru1 N4 101.37(11)
N2 Ru1 N5 103.79(10)
N1 Ru1 N5 96.59(10)
N4 Ru1 N5 78.18(10)
N2 Ru1 N3 79.44(11)
N1 Ru1 N3 159.22(11)
N4 Ru1 N3 99.37(11)
N5 Ru1 N3 88.93(10)
N2 Ru1 Cl1 85.29(8)
N1 Ru1 Cl1 87.65(8)
N4 Ru1 Cl1 92.68(8)
N5 Ru1 Cl1 170.51(7)
N3 Ru1 Cl1 90.05(8)
C1 N1 C5 118.7(3)
C1 N1 Ru1 127.8(2)
C5 N1 Ru1 113.2(2)
C6 N2 C10 122.5(3)
C6 N2 Ru1 118.5(2)
C10 N2 Ru1 118.4(2)
C15 N3 C11 118.2(3)
C15 N3 Ru1 128.3(2)
C11 N3 Ru1 113.6(2)
C20 N4 C16 118.8(3)
C20 N4 Ru1 115.1(2)
C16 N4 Ru1 125.9(2)
C21 N5 C31 117.8(3)
C21 N5 Ru1 114.3(2)
C31 N5 Ru1 127.61(19)
C31 N6 C30 117.2(3)
C29 N7 C30 118.7(3)
C36 N8 C32 117.0(4)
N1 C1 C2 122.6(4)
C1 C2 C3 119.7(4)
C2 C3 C4 118.7(3)
C3 C4 C5 120.0(3)
N1 C5 C4 120.4(3)
N1 C5 C6 115.5(3)
C4 C5 C6 124.0(3)
N2 C6 C7 119.9(3)
N2 C6 C5 113.0(3)
C7 C6 C5 127.0(3)
C8 C7 C6 118.8(3)
C9 C8 C7 120.5(3)
C8 C9 C10 118.5(3)
N2 C10 C9 119.7(3)
N2 C10 C11 113.6(3)
C9 C10 C11 126.7(3)
N3 C11 C12 121.6(3)
N3 C11 C10 114.7(3)
C12 C11 C10 123.7(3)
C13 C12 C11 118.9(4)
C12 C13 C14 120.3(4)
C13 C14 C15 118.5(4)
N3 C15 C14 122.5(4)
N4 C16 C17 121.2(3)
C18 C17 C16 119.5(4)
C19 C18 C17 119.6(3)
C18 C19 C20 119.1(3)
N4 C20 C19 121.6(3)
N4 C20 C21 114.5(3)
C19 C20 C21 123.8(3)
N5 C21 C22 123.3(3)
N5 C21 C20 115.6(3)
C22 C21 C20 121.1(3)
C23 C22 C21 119.7(3)
C22 C23 C24 119.3(3)
C25 C24 C31 118.8(3)
C25 C24 C23 122.6(3)
C31 C24 C23 118.5(3)
C26 C25 C24 118.3(3)
C26 C25 C37 121.5(3)
C24 C25 C37 120.1(3)
C25 C26 C27 124.4(3)
C25 C26 C30 118.3(3)
C27 C26 C30 117.2(3)
C28 C27 C26 120.3(3)
C27 C28 C29 118.7(3)
N7 C29 C28 123.1(3)
N7 C29 C32 117.5(3)
C28 C29 C32 119.4(3)
N6 C30 N7 114.7(3)
N6 C30 C26 123.6(3)
N7 C30 C26 121.7(3)
N6 C31 N5 115.4(3)
N6 C31 C24 123.6(3)
N5 C31 C24 121.0(3)
N8 C32 C33 123.8(3)
N8 C32 C29 115.9(3)
C33 C32 C29 120.3(3)
C32 C33 C34 119.2(4)
C33 C34 C35 117.2(4)
C36 C35 C34 119.6(4)
N8 C36 C35 123.2(4)
C38 C37 C42 119.3(3)
C38 C37 C25 121.1(3)
C42 C37 C25 119.6(3)
C39 C38 C37 120.9(4)
C40 C39 C38 120.5(4)
C39 C40 C41 119.5(4)
C40 C41 C42 120.8(4)
C37 C42 C41 119.0(4)

loop_
_geom_bond_atom_site_label_1
_geom_bond_atom_site_label_2
_geom_bond_distance
Ru1 N2 1.975(3)
Ru1 N1 2.061(3)
Ru1 N4 2.066(3)
Ru1 N5 2.071(3)
Ru1 N3 2.079(3)
Ru1 Cl1 2.4060(11)
N1 C1 1.352(4)
N1 C5 1.366(4)
N2 C6 1.342(4)
N2 C10 1.349(4)
N3 C15 1.347(4)
N3 C11 1.368(4)
N4 C20 1.355(4)
N4 C16 1.355(4)
N5 C21 1.351(4)
N5 C31 1.401(4)
N6 C31 1.336(4)
N6 C30 1.346(4)
N7 C29 1.307(4)
N7 C30 1.380(4)
N8 C36 1.336(5)
N8 C32 1.354(5)
C1 C2 1.361(5)
C2 C3 1.382(6)
C3 C4 1.383(6)
C4 C5 1.392(4)
C5 C6 1.478(5)
C6 C7 1.392(4)
C7 C8 1.390(6)
C8 C9 1.387(6)
C9 C10 1.401(4)
C10 C11 1.479(5)
C11 C12 1.386(5)
C12 C13 1.374(6)
C13 C14 1.375(7)
C14 C15 1.386(5)
C16 C17 1.389(5)
C17 C18 1.376(6)
C18 C19 1.371(5)
C19 C20 1.390(4)
C20 C21 1.461(4)
C21 C22 1.412(5)
C22 C23 1.358(5)
C23 C24 1.440(4)
C24 C25 1.404(4)
C24 C31 1.417(4)
C25 C26 1.390(5)
C25 C37 1.500(4)
C26 C27 1.418(5)
C26 C30 1.429(4)
C27 C28 1.353(5)
C28 C29 1.438(5)
C29 C32 1.496(5)
C32 C33 1.379(6)
C33 C34 1.389(5)
C34 C35 1.407(7)
C35 C36 1.382(7)
C37 C38 1.378(5)
C37 C42 1.387(5)
C38 C39 1.372(5)
C39 C40 1.363(7)
C40 C41 1.377(7)
C41 C42 1.393(5)
